data_7223791
loop_
_publ_author_name
'Slabbert, C.'
'Rademeyer, M.'

_publ_section_title
;
 Structures and trends of one-dimensional halide-bridged polymers of
 five-coordinate cadmium(ii) and mercury(ii) with benzopyridine and
 -pyrazine-type N-donor ligands
;
_journal_issue 47
_journal_name_full CrystEngComm
_journal_page_first 9070
_journal_paper_doi 10.1039/C5CE01333J
_journal_volume 17
_journal_year 2015
_chemical_formula_moiety 'C13 H9 Br2 Hg N'
_chemical_formula_sum 'C13 H9 Br2 Hg N'
_chemical_formula_weight 539.62
_chemical_name_systematic
;
 catena-(bis(m2-bromo)-(acridine)-mercury)
;
_space_group_crystal_system monoclinic
_space_group_IT_number 15
_space_group_name_Hall '-C 2yc'
_space_group_name_H-M_alt 'C 1 2/c 1'
_symmetry_space_group_name_Hall '-C 2yc'
_symmetry_space_group_name_H-M 'C 1 2/c 1'
_atom_sites_solution_hydrogens geom
_atom_sites_solution_primary dual
_atom_sites_solution_secondary difmap
_audit_creation_method SHELXL-2014
_audit_update_record
;
2015-06-26 deposited with the CCDC.
2015-10-19 downloaded from the CCDC.
;
_cell_angle_alpha 90
_cell_angle_beta 110.814(2)
_cell_angle_gamma 90
_cell_formula_units_Z 4
_cell_length_a 17.9548(13)
_cell_length_b 10.3152(8)
_cell_length_c 7.4205(5)
_cell_measurement_temperature 293(2)
_cell_volume 1284.64(16)
_computing_cell_refinement 'SAINT (Bruker, 2014)'
_computing_data_collection 'APEX2 (Bruker, 2014)'
_computing_data_reduction 'SAINT (Bruker, 2014)'
_computing_molecular_graphics
;
 ORTEP-3 for Windows (Farrugia, 1997), 
 Mercury (Macrae <i>et al</i>., 2008)
;
_computing_publication_material 'SHELXL-2014, PLATON (Spek, 2009)'
_computing_structure_refinement 'SHELXTL, SHELXL-2014/7 (Sheldrick, 2015)'
_computing_structure_solution 'SHELXTS (Sheldrick, 2015)'
_diffrn_ambient_temperature 293(2)
_diffrn_detector_area_resol_mean 10.24
_diffrn_measured_fraction_theta_full 1.000
_diffrn_measured_fraction_theta_max 1.000
_diffrn_measurement_device_type 'Bruker kappa, Photon 100 CMOS'
_diffrn_measurement_method '\f and \w scans'
_diffrn_radiation_type MoK\a
_diffrn_radiation_wavelength 0.71073
_diffrn_reflns_av_R_equivalents 0.0315
_diffrn_reflns_av_unetI/netI 0.0293
_diffrn_reflns_laue_measured_fraction_full 1.000
_diffrn_reflns_laue_measured_fraction_max 1.000
_diffrn_reflns_limit_h_max 25
_diffrn_reflns_limit_h_min -25
_diffrn_reflns_limit_k_max 14
_diffrn_reflns_limit_k_min -14
_diffrn_reflns_limit_l_max 5
_diffrn_reflns_limit_l_min -10
_diffrn_reflns_number 7569
_diffrn_reflns_point_group_measured_fraction_full 1.000
_diffrn_reflns_point_group_measured_fraction_max 1.000
_diffrn_reflns_theta_full 25.242
_diffrn_reflns_theta_max 30.501
_diffrn_reflns_theta_min 2.318
_exptl_absorpt_coefficient_mu 18.176
_exptl_absorpt_correction_T_max 0.7477
_exptl_absorpt_correction_T_min 0.5147
_exptl_absorpt_correction_type multi-scan
_exptl_absorpt_process_details 'SADABS (Bruker, 2014)'
_exptl_crystal_colour yellow
_exptl_crystal_density_diffrn 2.790
_exptl_crystal_density_method 'not measured'
_exptl_crystal_description needle
_exptl_crystal_F_000 976
_exptl_crystal_size_max 0.320
_exptl_crystal_size_mid 0.040
_exptl_crystal_size_min 0.040
_refine_diff_density_max 1.363
_refine_diff_density_min -0.468
_refine_diff_density_rms 0.153
_refine_ls_extinction_method none
_refine_ls_goodness_of_fit_ref 0.983
_refine_ls_hydrogen_treatment constr
_refine_ls_matrix_type full
_refine_ls_number_parameters 79
_refine_ls_number_reflns 1961
_refine_ls_number_restraints 22
_refine_ls_restrained_S_all 0.978
_refine_ls_R_factor_all 0.0387
_refine_ls_R_factor_gt 0.0250
_refine_ls_shift/su_max 0.001
_refine_ls_shift/su_mean 0.000
_refine_ls_structure_factor_coef Fsqd
_refine_ls_weighting_details 'w=1/[\s^2^(Fo^2^)+(0.0286P)^2^] where P=(Fo^2^+2Fc^2^)/3'
_refine_ls_weighting_scheme calc
_refine_ls_wR_factor_gt 0.0524
_refine_ls_wR_factor_ref 0.0561
_reflns_Friedel_coverage 0.000
_reflns_number_gt 1557
_reflns_number_total 1961
_reflns_threshold_expression 'I > 2\s(I)'
_cod_data_source_file c5ce01333j2.cif
_cod_data_source_block shelx
_cod_database_code 7223791
_shelx_space_group_comment
;
The symmetry employed for this shelxl refinement is uniquely defined
by the following loop, which should always be used as a source of
symmetry information in preference to the above space-group names.
They are only intended as comments.
;
_shelx_estimated_absorpt_t_min 0.068
_shelx_estimated_absorpt_t_max 0.530
_shelxl_version_number 2014-3

loop_
_space_group_symop_operation_xyz
'x, y, z'
'-x, y, -z+1/2'
'x+1/2, y+1/2, z'
'-x+1/2, y+1/2, -z+1/2'
'-x, -y, -z'
'x, -y, z-1/2'
'-x+1/2, -y+1/2, -z'
'x+1/2, -y+1/2, z-1/2'

loop_
_atom_site_label
_atom_site_type_symbol
_atom_site_fract_x
_atom_site_fract_y
_atom_site_fract_z
_atom_site_U_iso_or_equiv
_atom_site_adp_type
_atom_site_occupancy
_atom_site_site_symmetry_order
_atom_site_calc_flag
_atom_site_refinement_flags_posn
_atom_site_refinement_flags_adp
_atom_site_refinement_flags_occupancy
Hg1 Hg 0.0000 0.07429(2) 0.7500 0.04122(8) Uani 1 2 d S TU P
Br1 Br -0.09887(2) -0.07986(3) 0.50407(5) 0.04257(10) Uani 1 1 d . U .
N1 N 0.0000 0.2920(3) 0.7500 0.0289(7) Uani 1 2 d S TU P
C7 C 0.0000 0.5627(4) 0.7500 0.0335(9) Uani 1 2 d S TU P
H7 H 0.0000 0.6529 0.7500 0.040 Uiso 1 2 calc R U P
C6 C 0.06635(19) 0.4961(3) 0.8675(4) 0.0312(7) Uani 1 1 d . U .
C1 C 0.06442(18) 0.3579(3) 0.8663(4) 0.0296(6) Uani 1 1 d . U .
C5 C 0.1365(2) 0.5600(3) 0.9893(5) 0.0410(8) Uani 1 1 d . U .
H5 H 0.1385 0.6501 0.9895 0.049 Uiso 1 1 calc R U .
C4 C 0.2001(2) 0.4929(4) 1.1044(5) 0.0459(8) Uani 1 1 d . U .
H4 H 0.2456 0.5361 1.1825 0.055 Uiso 1 1 calc R U .
C2 C 0.1319(2) 0.2910(3) 0.9909(5) 0.0425(8) Uani 1 1 d . U .
H2 H 0.1319 0.2009 0.9946 0.051 Uiso 1 1 calc R U .
C3 C 0.1967(2) 0.3575(4) 1.1049(5) 0.0476(9) Uani 1 1 d . U .
H3 H 0.2403 0.3115 1.1861 0.057 Uiso 1 1 calc R U .

loop_
_atom_site_aniso_label
_atom_site_aniso_U_11
_atom_site_aniso_U_22
_atom_site_aniso_U_33
_atom_site_aniso_U_23
_atom_site_aniso_U_13
_atom_site_aniso_U_12
Hg1 0.04948(13) 0.02420(10) 0.03931(12) 0.000 0.00265(8) 0.000
Br1 0.0439(2) 0.03602(19) 0.04402(19) -0.00954(14) 0.01100(15) -0.01172(14)
N1 0.0305(18) 0.0218(17) 0.0331(17) 0.000 0.0099(14) 0.000
C7 0.044(3) 0.020(2) 0.041(2) 0.000 0.020(2) 0.000
C6 0.0373(17) 0.0249(15) 0.0359(16) -0.0035(13) 0.0185(14) -0.0024(13)
C1 0.0333(16) 0.0244(14) 0.0333(15) -0.0037(12) 0.0147(12) 0.0002(12)
C5 0.048(2) 0.0299(17) 0.0457(19) -0.0094(14) 0.0170(16) -0.0092(14)
C4 0.041(2) 0.046(2) 0.047(2) -0.0120(17) 0.0111(16) -0.0078(17)
C2 0.0396(19) 0.0317(18) 0.0470(18) -0.0052(15) 0.0040(15) 0.0038(14)
C3 0.0382(19) 0.045(2) 0.049(2) -0.0045(17) 0.0027(16) 0.0027(16)

loop_
_atom_type_symbol
_atom_type_description
_atom_type_scat_dispersion_real
_atom_type_scat_dispersion_imag
_atom_type_scat_source
C C 0.0033 0.0016 'International Tables Vol C Tables 4.2.6.8 and 6.1.1.4'
H H 0.0000 0.0000 'International Tables Vol C Tables 4.2.6.8 and 6.1.1.4'
N N 0.0061 0.0033 'International Tables Vol C Tables 4.2.6.8 and 6.1.1.4'
Br Br -0.2901 2.4595 'International Tables Vol C Tables 4.2.6.8 and 6.1.1.4'
Hg Hg -2.3894 9.2266 'International Tables Vol C Tables 4.2.6.8 and 6.1.1.4'

loop_
_geom_angle_atom_site_label_1
_geom_angle_atom_site_label_2
_geom_angle_atom_site_label_3
_geom_angle
_geom_angle_site_symmetry_1
_geom_angle_site_symmetry_3
N1 Hg1 Br1 127.876(9) . .
N1 Hg1 Br1 127.876(9) . 2_556
Br1 Hg1 Br1 104.247(19) . 2_556
N1 Hg1 Br1 88.909(7) . 6_556
Br1 Hg1 Br1 92.515(12) . 6_556
Br1 Hg1 Br1 88.825(11) 2_556 6_556
N1 Hg1 Br1 88.909(7) . 5_556
Br1 Hg1 Br1 88.825(11) . 5_556
Br1 Hg1 Br1 92.515(13) 2_556 5_556
Br1 Hg1 Br1 177.819(14) 6_556 5_556
Hg1 Br1 Hg1 91.175(11) . 5_556
C1 N1 C1 119.8(4) . 2_556
C1 N1 Hg1 120.12(19) . .
C1 N1 Hg1 120.12(19) 2_556 .
C6 C7 C6 120.4(4) 2_556 .
C6 C7 H7 119.8 2_556 .
C6 C7 H7 119.8 . .
C7 C6 C5 122.6(3) . .
C7 C6 C1 118.6(3) . .
C5 C6 C1 118.7(3) . .
N1 C1 C2 120.7(3) . .
N1 C1 C6 121.3(3) . .
C2 C1 C6 118.0(3) . .
C4 C5 C6 121.5(3) . .
C4 C5 H5 119.2 . .
C6 C5 H5 119.2 . .
C5 C4 C3 119.1(3) . .
C5 C4 H4 120.4 . .
C3 C4 H4 120.4 . .
C3 C2 C1 120.5(3) . .
C3 C2 H2 119.8 . .
C1 C2 H2 119.8 . .
C2 C3 C4 122.1(3) . .
C2 C3 H3 118.9 . .
C4 C3 H3 118.9 . .

loop_
_geom_bond_atom_site_label_1
_geom_bond_atom_site_label_2
_geom_bond_distance
_geom_bond_site_symmetry_2
Hg1 N1 2.245(3) .
Hg1 Br1 2.5900(4) .
Hg1 Br1 2.5899(4) 2_556
Hg1 Br1 3.0145(4) 6_556
Hg1 Br1 3.0145(4) 5_556
Br1 Hg1 3.0145(4) 5_556
N1 C1 1.355(3) .
N1 C1 1.355(3) 2_556
C7 C6 1.383(4) 2_556
C7 C6 1.383(4) .
C7 H7 0.9300 .
C6 C5 1.425(5) .
C6 C1 1.426(4) .
C1 C2 1.415(4) .
C5 C4 1.349(5) .
C5 H5 0.9300 .
C4 C3 1.398(6) .
C4 H4 0.9300 .
C2 C3 1.357(5) .
C2 H2 0.9300 .
C3 H3 0.9300 .

loop_
_geom_hbond_atom_site_label_D
_geom_hbond_atom_site_label_H
_geom_hbond_atom_site_label_A
_geom_hbond_distance_DH
_geom_hbond_distance_HA
_geom_hbond_distance_DA
_geom_hbond_angle_DHA
_geom_hbond_site_symmetry_A
C2 H2 Br1 0.93 2.96 3.874(4) 168.9 2_556

loop_
_geom_torsion_atom_site_label_1
_geom_torsion_atom_site_label_2
_geom_torsion_atom_site_label_3
_geom_torsion_atom_site_label_4
_geom_torsion
_geom_torsion_site_symmetry_1
C6 C7 C6 C5 179.2(3) 2_556
C6 C7 C6 C1 -0.72(16) 2_556
C1 N1 C1 C2 179.1(3) 2_556
Hg1 N1 C1 C2 -0.8(3) .
C1 N1 C1 C6 -0.75(17) 2_556
Hg1 N1 C1 C6 179.25(17) .
C7 C6 C1 N1 1.5(3) .
C5 C6 C1 N1 -178.4(3) .
C7 C6 C1 C2 -178.4(3) .
C5 C6 C1 C2 1.7(4) .
C7 C6 C5 C4 179.1(3) .
C1 C6 C5 C4 -0.9(5) .
C6 C5 C4 C3 -0.4(5) .
N1 C1 C2 C3 179.0(3) .
C6 C1 C2 C3 -1.1(5) .
C1 C2 C3 C4 -0.3(5) .
C5 C4 C3 C2 1.1(5) .
